data_4323020
loop_
_publ_author_name
'Luke Grocholl'
'Lothar Stahl'
'Richard J. Staples'

_publ_section_title
;
 1,3-Di(tert-butyl)-2,4-di(tert-butylamido)-2,4-di- methylcyclodisilazane:
 A Chelating Ancillary Diamide Ligand for Transition Metals
;
_journal_name_full 'Inorganic Chemistry'
_journal_page_first 5036
_journal_page_last 5038
_journal_paper_doi 10.1021/ic9801140
_journal_volume 37
_journal_year 1998
_chemical_formula_sum 'C26 H58 Li2 N4 O2 Si2'
_chemical_formula_weight 528.82
_chemical_name_systematic
; 
 ? 
;
_space_group_IT_number 14
_symmetry_cell_setting monoclinic
_symmetry_space_group_name_Hall '-P 2yn'
_symmetry_space_group_name_H-M 'P 1 21/n 1'
_atom_sites_solution_hydrogens geom
_atom_sites_solution_primary direct
_atom_sites_solution_secondary difmap
_audit_creation_method SHELXL
_cell_angle_alpha 90.00
_cell_angle_beta 92.245(9)
_cell_angle_gamma 90.00
_cell_formula_units_Z 4
_cell_length_a 10.550(2)
_cell_length_b 18.541(2)
_cell_length_c 17.524(2)
_cell_measurement_reflns_used 162
_cell_measurement_temperature 233(2)
_cell_measurement_theta_max 20.06
_cell_measurement_theta_min 2.22
_cell_volume 3425.2(8)
_computing_cell_refinement 'SMART (SIEMENS, V4.033, 1994)'
_computing_data_collection 'ASTRO (SIEMENS, V4.033, 1994)'
_computing_data_reduction 'SAINT (SIEMENS, V4.035, 1994)'
_computing_molecular_graphics 'SHELXTL (SIEMENS, 1994, ver 5.04)'
_computing_publication_material 'CIFTAB (Sheldrick, 1993)'
_computing_structure_refinement 'SHELXL-93 (Sheldrick, 1993)'
_computing_structure_solution 'SHELXS-86 (Sheldrick, 1990)'
_diffrn_ambient_temperature 233(2)
_diffrn_measurement_device 'Siemens CCD'
_diffrn_measurement_method '\w, 0.3 deg'
_diffrn_radiation_monochromator graphite
_diffrn_radiation_source 'fine-focus sealed tube'
_diffrn_radiation_type MoK\a
_diffrn_radiation_wavelength 0.71073
_diffrn_reflns_av_R_equivalents 0.0317
_diffrn_reflns_av_sigmaI/netI 0.0396
_diffrn_reflns_limit_h_max 13
_diffrn_reflns_limit_h_min -14
_diffrn_reflns_limit_k_max 24
_diffrn_reflns_limit_k_min -24
_diffrn_reflns_limit_l_max 22
_diffrn_reflns_limit_l_min -11
_diffrn_reflns_number 15520
_diffrn_reflns_theta_max 25.00
_diffrn_reflns_theta_min 1.60
_diffrn_standards_decay_% <1
_diffrn_standards_interval_count 0
_diffrn_standards_number 0
_exptl_absorpt_coefficient_mu 0.129
_exptl_absorpt_correction_T_max 0.9745
_exptl_absorpt_correction_T_min 0.9620
_exptl_absorpt_correction_type empirical
_exptl_crystal_colour colorless
_exptl_crystal_density_diffrn 1.026
_exptl_crystal_description block
_exptl_crystal_F_000 1168
_exptl_crystal_size_max 0.2
_exptl_crystal_size_mid 0.2
_exptl_crystal_size_min 0.3
_refine_diff_density_max 0.438
_refine_diff_density_min -0.251
_refine_diff_density_rms 0.045
_refine_ls_extinction_coef 0.0024(8)
_refine_ls_extinction_expression Fc^*^=kFc[1+0.001xFc^2^\l^3^/sin(2\q)]^-1/4^
_refine_ls_extinction_method SHELXL
_refine_ls_goodness_of_fit_all 1.085
_refine_ls_goodness_of_fit_obs 1.135
_refine_ls_matrix_type full
_refine_ls_number_parameters 362
_refine_ls_number_reflns 5970
_refine_ls_number_restraints 168
_refine_ls_restrained_S_all 1.096
_refine_ls_restrained_S_obs 1.147
_refine_ls_R_factor_all 0.0819
_refine_ls_R_factor_obs 0.0634
_refine_ls_shift/esd_max 0.061
_refine_ls_shift/esd_mean 0.004
_refine_ls_structure_factor_coef Fsqd
_refine_ls_weighting_details 'w=1/[\s^2^(Fo^2^)+(0.0771P)^2^+2.0935P] where P=(Fo^2^+2Fc^2^)/3'
_refine_ls_weighting_scheme calc
_refine_ls_wR_factor_all 0.1753
_refine_ls_wR_factor_obs 0.1619
_reflns_number_observed 4707
_reflns_number_total 5970
_reflns_observed_criterion >2sigma(I)
_cod_data_source_file ic9801140_1.cif
_cod_data_source_block ls135f_compound_1
_cod_depositor_comments
;
The following automatic conversions were performed:

'_refine_ls_weighting_scheme' value 'calc
w=1/[\s^2^(Fo^2^)+(0.0771P)^2^+2.0935P] where P=(Fo^2^+2Fc^2^)/3' was
changed to 'calc'. New tag '_refine_ls_weighting_details' was
created. The value of the new tag was set to
'w=1/[\s^2^(Fo^2^)+(0.0771P)^2^+2.0935P] where P=(Fo^2^+2Fc^2^)/3'.

Automatic conversion script
Id: cif_fix_values 3143 2015-03-26 13:38:13Z robertas 
;
_cod_original_cell_volume 3425.2(7)
_cod_database_code 4323020

loop_
_symmetry_equiv_pos_as_xyz
'x, y, z'
'-x+1/2, y+1/2, -z+1/2'
'-x, -y, -z'
'x-1/2, -y-1/2, z-1/2'

loop_
_atom_site_aniso_label
_atom_site_aniso_U_11
_atom_site_aniso_U_22
_atom_site_aniso_U_33
_atom_site_aniso_U_23
_atom_site_aniso_U_13
_atom_site_aniso_U_12
Si1 0.0352(4) 0.0418(4) 0.0478(4) 0.0058(3) 0.0044(3) 0.0060(3)
Si2 0.0436(4) 0.0415(4) 0.0416(4) -0.0024(3) 0.0050(3) 0.0009(3)
Li1 0.046(2) 0.046(2) 0.054(3) -0.003(2) -0.002(2) -0.002(2)
Li2 0.052(3) 0.039(2) 0.062(3) 0.010(2) -0.001(2) 0.000(2)
N1 0.0372(11) 0.0435(12) 0.0546(13) -0.0033(10) -0.0019(10) -0.0050(9)
N2 0.0491(12) 0.0339(11) 0.0492(13) 0.0067(9) 0.0080(10) 0.0025(9)
N3 0.0367(11) 0.0483(13) 0.0552(14) -0.0041(10) 0.0058(10) 0.0081(9)
N4 0.0458(12) 0.0553(14) 0.0422(12) 0.0053(10) 0.0089(10) 0.0077(10)
O1 0.075(2) 0.0649(14) 0.088(2) -0.0068(12) -0.0213(13) -0.0188(12)
O2 0.097(2) 0.0515(13) 0.090(2) 0.0285(12) -0.0133(15) -0.0014(13)
C1 0.047(2) 0.077(2) 0.083(2) 0.011(2) 0.003(2) 0.020(2)
C2 0.093(3) 0.083(2) 0.049(2) -0.008(2) 0.014(2) 0.002(2)
C3 0.053(2) 0.053(2) 0.086(2) -0.006(2) -0.015(2) -0.0128(14)
C4 0.063(2) 0.074(2) 0.133(4) 0.010(2) 0.004(2) -0.029(2)
C5 0.088(3) 0.049(2) 0.137(4) -0.027(2) -0.009(3) -0.011(2)
C6 0.088(3) 0.110(3) 0.103(3) -0.013(3) -0.042(2) -0.020(2)
C7 0.067(2) 0.0399(15) 0.065(2) 0.0163(14) 0.0087(15) 0.0017(13)
C8 0.089(3) 0.093(3) 0.103(3) 0.058(2) 0.001(2) 0.014(2)
C9 0.076(2) 0.061(2) 0.090(3) 0.021(2) 0.014(2) -0.017(2)
C10 0.117(3) 0.038(2) 0.124(3) -0.007(2) 0.030(3) -0.005(2)
C11 0.0399(15) 0.058(2) 0.078(2) -0.002(2) 0.0102(14) 0.0107(13)
C12 0.050(2) 0.119(4) 0.164(5) 0.043(3) 0.041(3) 0.009(2)
C13 0.084(3) 0.069(2) 0.123(3) -0.023(2) 0.020(2) 0.026(2)
C14 0.055(2) 0.124(3) 0.104(3) -0.013(3) -0.011(2) 0.034(2)
C15 0.073(2) 0.093(3) 0.048(2) 0.008(2) 0.021(2) 0.012(2)
C16 0.072(3) 0.226(6) 0.083(3) 0.036(3) 0.035(2) 0.003(3)
C17 0.089(3) 0.253(7) 0.041(2) 0.013(3) 0.009(2) 0.013(4)
C18 0.329(10) 0.115(4) 0.092(4) -0.032(3) 0.082(5) 0.052(5)
C19 0.099(3) 0.124(4) 0.082(3) -0.008(3) -0.011(2) -0.032(3)
C20 0.078(3) 0.148(4) 0.112(4) 0.012(3) -0.027(3) -0.023(3)
C21 0.100(3) 0.118(4) 0.150(5) 0.024(3) -0.047(3) -0.053(3)
C22 0.196(6) 0.114(4) 0.194(6) 0.065(4) -0.111(5) -0.107(4)
C23 0.172(10) 0.088(6) 0.136(8) 0.063(6) -0.084(7) -0.067(7)
C24 0.159(10) 0.069(6) 0.136(9) 0.048(6) -0.069(8) -0.047(7)
C25 0.147(9) 0.078(7) 0.101(7) 0.028(5) -0.055(7) -0.019(7)
C26 0.134(8) 0.100(7) 0.118(8) 0.053(6) -0.061(7) -0.045(6)
C23B 0.110(7) 0.120(8) 0.206(12) 0.104(8) 0.072(8) 0.034(6)
C24B 0.101(6) 0.080(6) 0.099(6) 0.036(5) 0.019(5) 0.004(5)
C25B 0.124(8) 0.103(10) 0.154(12) 0.074(8) 0.026(9) 0.034(9)
C26B 0.158(10) 0.143(10) 0.176(11) 0.092(8) 0.080(9) 0.072(8)

loop_
_atom_site_label
_atom_site_type_symbol
_atom_site_fract_x
_atom_site_fract_y
_atom_site_fract_z
_atom_site_U_iso_or_equiv
_atom_site_thermal_displace_type
_atom_site_occupancy
_atom_site_calc_flag
_atom_site_refinement_flags
_atom_site_disorder_group
Si1 Si 0.65771(6) 0.13269(4) 0.76373(4) 0.0415(2) Uani 1 d . .
Si2 Si 0.48469(7) 0.17801(4) 0.84888(4) 0.0422(2) Uani 1 d . .
Li1 Li 0.4131(4) 0.1193(2) 0.7127(3) 0.0486(10) Uani 1 d . .
Li2 Li 0.5130(4) 0.2431(2) 0.7119(3) 0.0509(11) Uani 1 d . .
N1 N 0.6286(2) 0.21173(12) 0.81626(13) 0.0452(5) Uani 1 d . .
N2 N 0.5371(2) 0.09329(11) 0.81681(12) 0.0439(5) Uani 1 d . .
N3 N 0.3697(2) 0.20532(12) 0.78698(13) 0.0466(5) Uani 1 d . .
N4 N 0.5988(2) 0.14593(12) 0.67502(12) 0.0476(6) Uani 1 d . .
O1 O 0.2782(2) 0.06954(12) 0.65074(15) 0.0766(7) Uani 1 d . .
O2 O 0.4998(3) 0.33224(12) 0.64855(15) 0.0799(7) Uani 1 d . .
C1 C 0.8192(3) 0.0921(2) 0.7814(2) 0.0690(9) Uani 1 d . .
H1A H 0.8374(3) 0.0886(2) 0.8360(2) 0.103 Uiso 1 calc R .
H1B H 0.8824(3) 0.1225(2) 0.7586(2) 0.103 Uiso 1 calc R .
H1C H 0.8214(3) 0.0444(2) 0.7588(2) 0.103 Uiso 1 calc R .
C2 C 0.4663(4) 0.1857(2) 0.9549(2) 0.0744(10) Uani 1 d . .
H2A H 0.5419(4) 0.1673(2) 0.9815(2) 0.112 Uiso 1 calc R .
H2B H 0.3933(4) 0.1578(2) 0.9695(2) 0.112 Uiso 1 calc R .
H2C H 0.4541(4) 0.2358(2) 0.9684(2) 0.112 Uiso 1 calc R .
C3 C 0.7097(3) 0.2726(2) 0.8410(2) 0.0647(9) Uani 1 d U .
C4 C 0.8026(3) 0.2898(2) 0.7789(3) 0.0898(13) Uani 1 d U .
H4A H 0.8545(3) 0.2478(2) 0.7697(3) 0.135 Uiso 1 calc R .
H4B H 0.8566(3) 0.3297(2) 0.7954(3) 0.135 Uiso 1 calc R .
H4C H 0.7557(3) 0.3030(2) 0.7322(3) 0.135 Uiso 1 calc R .
C5 C 0.6282(4) 0.3386(2) 0.8555(3) 0.0918(13) Uani 1 d U .
H5A H 0.5692(4) 0.3276(2) 0.8950(3) 0.138 Uiso 1 calc R .
H5B H 0.5813(4) 0.3517(2) 0.8089(3) 0.138 Uiso 1 calc R .
H5C H 0.6822(4) 0.3784(2) 0.8720(3) 0.138 Uiso 1 calc R .
C6 C 0.7864(4) 0.2530(3) 0.9143(3) 0.1013(14) Uani 1 d U .
H6A H 0.8383(4) 0.2110(3) 0.9051(3) 0.152 Uiso 1 calc R .
H6B H 0.7287(4) 0.2424(3) 0.9546(3) 0.152 Uiso 1 calc R .
H6C H 0.8404(4) 0.2932(3) 0.9296(3) 0.152 Uiso 1 calc R .
C7 C 0.5137(3) 0.01923(15) 0.8407(2) 0.0572(8) Uani 1 d U .
C8 C 0.6044(4) -0.0015(2) 0.9076(3) 0.0951(14) Uani 1 d U .
H8A H 0.6914(4) 0.0030(2) 0.8922(3) 0.143 Uiso 1 calc R .
H8B H 0.5884(4) -0.0509(2) 0.9226(3) 0.143 Uiso 1 calc R .
H8C H 0.5909(4) 0.0303(2) 0.9505(3) 0.143 Uiso 1 calc R .
C9 C 0.3781(3) 0.0117(2) 0.8666(2) 0.0754(10) Uani 1 d U .
H9A H 0.3650(3) 0.0444(2) 0.9088(2) 0.113 Uiso 1 calc R .
H9B H 0.3637(3) -0.0375(2) 0.8830(2) 0.113 Uiso 1 calc R .
H9C H 0.3192(3) 0.0235(2) 0.8245(2) 0.113 Uiso 1 calc R .
C10 C 0.5330(4) -0.0324(2) 0.7743(3) 0.0923(13) Uani 1 d U .
H10A H 0.6191(4) -0.0280(2) 0.7575(3) 0.138 Uiso 1 calc R .
H10B H 0.4738(4) -0.0206(2) 0.7325(3) 0.138 Uiso 1 calc R .
H10C H 0.5183(4) -0.0815(2) 0.7909(3) 0.138 Uiso 1 calc R .
C11 C 0.2453(3) 0.2368(2) 0.7992(2) 0.0583(8) Uani 1 d U .
C12 C 0.1660(4) 0.1915(3) 0.8522(3) 0.110(2) Uani 1 d U .
H12A H 0.2102(4) 0.1870(3) 0.9015(3) 0.165 Uiso 1 calc R .
H12B H 0.1525(4) 0.1440(3) 0.8301(3) 0.165 Uiso 1 calc R .
H12C H 0.0847(4) 0.2148(3) 0.8585(3) 0.165 Uiso 1 calc R .
C13 C 0.2583(4) 0.3123(2) 0.8334(3) 0.0918(13) Uani 1 d U .
H13A H 0.3047(4) 0.3096(2) 0.8822(3) 0.138 Uiso 1 calc R .
H13B H 0.1746(4) 0.3323(2) 0.8407(3) 0.138 Uiso 1 calc R .
H13C H 0.3038(4) 0.3430(2) 0.7989(3) 0.138 Uiso 1 calc R .
C14 C 0.1725(3) 0.2425(3) 0.7230(2) 0.0947(13) Uani 1 d U .
H14A H 0.2208(3) 0.2711(3) 0.6880(2) 0.142 Uiso 1 calc R .
H14B H 0.0912(3) 0.2654(3) 0.7303(2) 0.142 Uiso 1 calc R .
H14C H 0.1590(3) 0.1946(3) 0.7019(2) 0.142 Uiso 1 calc R .
C15 C 0.6499(3) 0.1284(2) 0.6011(2) 0.0710(9) Uani 1 d U .
C16 C 0.7766(4) 0.1652(3) 0.5894(3) 0.126(2) Uani 1 d U .
H16A H 0.8376(4) 0.1497(3) 0.6289(3) 0.189 Uiso 1 calc R .
H16B H 0.7658(4) 0.2171(3) 0.5922(3) 0.189 Uiso 1 calc R .
H16C H 0.8070(4) 0.1522(3) 0.5397(3) 0.189 Uiso 1 calc R .
C17 C 0.5582(4) 0.1543(4) 0.5381(2) 0.128(2) Uani 1 d U .
H17A H 0.4762(4) 0.1317(4) 0.5439(2) 0.192 Uiso 1 calc R .
H17B H 0.5905(4) 0.1414(4) 0.4888(2) 0.192 Uiso 1 calc R .
H17C H 0.5493(4) 0.2063(4) 0.5412(2) 0.192 Uiso 1 calc R .
C18 C 0.6678(8) 0.0472(3) 0.5925(3) 0.177(3) Uani 1 d U .
H18A H 0.7263(8) 0.0298(3) 0.6324(3) 0.266 Uiso 1 calc R .
H18B H 0.7017(8) 0.0369(3) 0.5430(3) 0.266 Uiso 1 calc R .
H18C H 0.5866(8) 0.0232(3) 0.5965(3) 0.266 Uiso 1 calc R .
C19 C 0.2358(4) 0.0963(3) 0.5764(3) 0.1019(14) Uani 1 d U .
H19A H 0.2908(4) 0.0786(3) 0.5367(3) 0.122 Uiso 1 calc R .
H19B H 0.2365(4) 0.1492(3) 0.5756(3) 0.122 Uiso 1 calc R .
C20 C 0.1061(4) 0.0689(3) 0.5639(3) 0.114(2) Uani 1 d U .
H20A H 0.0440(4) 0.1056(3) 0.5774(3) 0.136 Uiso 1 calc R .
H20B H 0.0906(4) 0.0552(3) 0.5104(3) 0.136 Uiso 1 calc R .
C21 C 0.0970(5) 0.0063(3) 0.6132(3) 0.124(2) Uani 1 d U .
H21A H 0.0132(5) 0.0041(3) 0.6353(3) 0.149 Uiso 1 calc R .
H21B H 0.1107(5) -0.0381(3) 0.5844(3) 0.149 Uiso 1 calc R .
C22 C 0.1946(6) 0.0155(3) 0.6721(4) 0.171(3) Uani 1 d U .
H22A H 0.1563(6) 0.0287(3) 0.7202(4) 0.206 Uiso 1 calc R .
H22B H 0.2409(6) -0.0299(3) 0.6800(4) 0.206 Uiso 1 calc R .
C23 C 0.5580(14) 0.3971(6) 0.6511(7) 0.134(4) Uani 0.50 d PU 1
H23A H 0.6492(14) 0.3907(6) 0.6445(7) 0.161 Uiso 0.50 calc PR 1
H23B H 0.5466(14) 0.4195(6) 0.7009(7) 0.161 Uiso 0.50 calc PR 1
C24 C 0.5061(18) 0.4431(7) 0.5918(9) 0.123(4) Uani 0.50 d PU 1
H24A H 0.5736(18) 0.4669(7) 0.5643(9) 0.148 Uiso 0.50 calc PR 1
H24B H 0.4509(18) 0.4800(7) 0.6128(9) 0.148 Uiso 0.50 calc PR 1
C25 C 0.4320(18) 0.3924(6) 0.5407(8) 0.110(4) Uani 0.50 d PU 1
H25A H 0.3581(18) 0.4162(6) 0.5162(8) 0.132 Uiso 0.50 calc PR 1
H25B H 0.4848(18) 0.3719(6) 0.5013(8) 0.132 Uiso 0.50 calc PR 1
C26 C 0.3951(11) 0.3389(6) 0.5932(7) 0.119(4) Uani 0.50 d PU 1
H26A H 0.3792(11) 0.2929(6) 0.5671(7) 0.143 Uiso 0.50 calc PR 1
H26B H 0.3178(11) 0.3536(6) 0.6183(7) 0.143 Uiso 0.50 calc PR 1
C23B C 0.6021(11) 0.3537(7) 0.5952(9) 0.144(5) Uani 0.50 d PU 2
H23C H 0.6756(11) 0.3728(7) 0.6246(9) 0.172 Uiso 0.50 calc PR 2
H23D H 0.6296(11) 0.3115(7) 0.5665(9) 0.172 Uiso 0.50 calc PR 2
C24B C 0.5542(10) 0.4059(6) 0.5451(7) 0.093(3) Uani 0.50 d PU 2
H24C H 0.5452(10) 0.3862(6) 0.4933(7) 0.111 Uiso 0.50 calc PR 2
H24D H 0.6115(10) 0.4474(6) 0.5444(7) 0.111 Uiso 0.50 calc PR 2
C25B C 0.4292(18) 0.4279(9) 0.5724(11) 0.126(5) Uani 0.50 d PU 2
H25C H 0.4274(18) 0.4795(9) 0.5843(11) 0.152 Uiso 0.50 calc PR 2
H25D H 0.3612(18) 0.4169(9) 0.5345(11) 0.152 Uiso 0.50 calc PR 2
C26B C 0.4178(16) 0.3845(8) 0.6409(9) 0.157(5) Uani 0.50 d PU 2
H26D H 0.4271(16) 0.4162(8) 0.6855(9) 0.188 Uiso 0.50 calc PR 2
H26C H 0.3323(16) 0.3638(8) 0.6406(9) 0.188 Uiso 0.50 calc PR 2

loop_
_atom_type_symbol
_atom_type_description
_atom_type_scat_dispersion_real
_atom_type_scat_dispersion_imag
_atom_type_scat_source
C C 0.0033 0.0016 'International Tables Vol C Tables 4.2.6.8 and 6.1.1.4'
H H 0.0000 0.0000 'International Tables Vol C Tables 4.2.6.8 and 6.1.1.4'
Li Li -0.0003 0.0001 'International Tables Vol C Tables 4.2.6.8 and 6.1.1.4'
N N 0.0061 0.0033 'International Tables Vol C Tables 4.2.6.8 and 6.1.1.4'
O O 0.0106 0.0060 'International Tables Vol C Tables 4.2.6.8 and 6.1.1.4'
Si Si 0.0817 0.0704 'International Tables Vol C Tables 4.2.6.8 and 6.1.1.4'

loop_
_geom_angle_atom_site_label_1
_geom_angle_atom_site_label_2
_geom_angle_atom_site_label_3
_geom_angle
_geom_angle_site_symmetry_1
_geom_angle_site_symmetry_3
_geom_angle_publ_flag
N4 Si1 N2 107.58(11) . . ?
N4 Si1 N1 107.32(11) . . ?
N2 Si1 N1 85.70(10) . . ?
N4 Si1 C1 121.02(14) . . ?
N2 Si1 C1 114.57(13) . . ?
N1 Si1 C1 114.95(14) . . ?
N4 Si1 Si2 104.35(8) . . ?
N2 Si1 Si2 43.84(7) . . ?
N1 Si1 Si2 43.64(7) . . ?
C1 Si1 Si2 134.63(12) . . ?
N4 Si1 Li2 52.27(13) . . ?
N2 Si1 Li2 94.70(12) . . ?
N1 Si1 Li2 55.67(13) . . ?
C1 Si1 Li2 149.3(2) . . ?
Si2 Si1 Li2 62.37(11) . . ?
N4 Si1 Li1 52.49(13) . . ?
N2 Si1 Li1 55.85(13) . . ?
N1 Si1 Li1 93.75(12) . . ?
C1 Si1 Li1 149.8(2) . . ?
Si2 Si1 Li1 61.84(10) . . ?
Li2 Si1 Li1 55.80(14) . . ?
N3 Si2 N1 107.16(11) . . ?
N3 Si2 N2 106.93(11) . . ?
N1 Si2 N2 85.85(10) . . ?
N3 Si2 C2 121.13(15) . . ?
N1 Si2 C2 114.72(15) . . ?
N2 Si2 C2 115.31(14) . . ?
N3 Si2 Si1 103.78(8) . . ?
N1 Si2 Si1 43.82(7) . . ?
N2 Si2 Si1 43.82(7) . . ?
C2 Si2 Si1 135.09(13) . . ?
N3 Si2 Li1 51.64(12) . . ?
N1 Si2 Li1 94.09(12) . . ?
N2 Si2 Li1 55.99(12) . . ?
C2 Si2 Li1 150.0(2) . . ?
Si1 Si2 Li1 62.07(10) . . ?
N3 Si2 Li2 52.74(12) . . ?
N1 Si2 Li2 55.09(12) . . ?
N2 Si2 Li2 93.86(12) . . ?
C2 Si2 Li2 149.3(2) . . ?
Si1 Si2 Li2 61.43(10) . . ?
Li1 Si2 Li2 55.60(14) . . ?
O1 Li1 N3 121.2(2) . . ?
O1 Li1 N4 125.6(3) . . ?
N3 Li1 N4 103.7(2) . . ?
O1 Li1 N2 136.4(2) . . ?
N3 Li1 N2 78.3(2) . . ?
N4 Li1 N2 77.9(2) . . ?
O1 Li1 Li2 135.3(3) . . ?
N3 Li1 Li2 54.6(2) . . ?
N4 Li1 Li2 53.4(2) . . ?
N2 Li1 Li2 88.3(2) . . ?
O1 Li1 Si2 147.2(2) . . ?
N3 Li1 Si2 38.25(10) . . ?
N4 Li1 Si2 87.3(2) . . ?
N2 Li1 Si2 40.43(9) . . ?
Li2 Li1 Si2 62.4(2) . . ?
O1 Li1 Si1 151.3(2) . . ?
N3 Li1 Si1 87.4(2) . . ?
N4 Li1 Si1 38.04(9) . . ?
N2 Li1 Si1 40.32(9) . . ?
Li2 Li1 Si1 61.71(14) . . ?
Si2 Li1 Si1 56.09(9) . . ?
O2 Li2 N4 123.7(3) . . ?
O2 Li2 N3 124.9(2) . . ?
N4 Li2 N3 103.1(2) . . ?
O2 Li2 N1 134.1(2) . . ?
N4 Li2 N1 78.7(2) . . ?
N3 Li2 N1 77.9(2) . . ?
O2 Li2 Li1 137.4(3) . . ?
N4 Li2 Li1 54.2(2) . . ?
N3 Li2 Li1 53.1(2) . . ?
N1 Li2 Li1 88.5(2) . . ?
O2 Li2 Si1 147.8(2) . . ?
N4 Li2 Si1 38.36(9) . . ?
N3 Li2 Si1 87.1(2) . . ?
N1 Li2 Si1 40.67(9) . . ?
Li1 Li2 Si1 62.49(14) . . ?
O2 Li2 Si2 148.6(3) . . ?
N4 Li2 Si2 87.4(2) . . ?
N3 Li2 Si2 38.08(10) . . ?
N1 Li2 Si2 40.17(10) . . ?
Li1 Li2 Si2 62.00(15) . . ?
Si1 Li2 Si2 56.19(9) . . ?
C3 N1 Si2 132.6(2) . . ?
C3 N1 Si1 132.8(2) . . ?
Si2 N1 Si1 92.54(10) . . ?
C3 N1 Li2 109.5(2) . . ?
Si2 N1 Li2 84.73(15) . . ?
Si1 N1 Li2 83.66(15) . . ?
C7 N2 Si1 132.4(2) . . ?
C7 N2 Si2 133.5(2) . . ?
Si1 N2 Si2 92.34(10) . . ?
C7 N2 Li1 109.5(2) . . ?
Si1 N2 Li1 83.83(14) . . ?
Si2 N2 Li1 83.58(14) . . ?
C11 N3 Si2 131.2(2) . . ?
C11 N3 Li1 127.5(2) . . ?
Si2 N3 Li1 90.1(2) . . ?
C11 N3 Li2 127.9(2) . . ?
Si2 N3 Li2 89.18(15) . . ?
Li1 N3 Li2 72.4(2) . . ?
C15 N4 Si1 131.0(2) . . ?
C15 N4 Li2 129.4(2) . . ?
Si1 N4 Li2 89.4(2) . . ?
C15 N4 Li1 126.5(2) . . ?
Si1 N4 Li1 89.5(2) . . ?
Li2 N4 Li1 72.4(2) . . ?
C22 O1 C19 108.2(3) . . ?
C22 O1 Li1 129.3(3) . . ?
C19 O1 Li1 121.5(3) . . ?
C23 O2 C26 106.2(6) . . ?
C26B O2 C23B 103.2(6) . . ?
C26B O2 Li2 135.0(6) . . ?
C23 O2 Li2 134.3(4) . . ?
C26 O2 Li2 118.7(4) . . ?
C23B O2 Li2 121.8(4) . . ?
N1 C3 C5 109.9(3) . . ?
N1 C3 C4 109.5(3) . . ?
C5 C3 C4 109.5(3) . . ?
N1 C3 C6 110.2(3) . . ?
C5 C3 C6 109.4(3) . . ?
C4 C3 C6 108.3(3) . . ?
N2 C7 C9 110.0(2) . . ?
N2 C7 C10 110.1(3) . . ?
C9 C7 C10 108.9(3) . . ?
N2 C7 C8 110.3(3) . . ?
C9 C7 C8 108.3(3) . . ?
C10 C7 C8 109.1(3) . . ?
N3 C11 C14 109.0(3) . . ?
N3 C11 C12 112.8(3) . . ?
C14 C11 C12 107.6(3) . . ?
N3 C11 C13 110.9(3) . . ?
C14 C11 C13 108.4(3) . . ?
C12 C11 C13 108.0(3) . . ?
N4 C15 C17 109.1(3) . . ?
N4 C15 C16 112.1(3) . . ?
C17 C15 C16 107.4(3) . . ?
N4 C15 C18 111.0(3) . . ?
C17 C15 C18 108.5(4) . . ?
C16 C15 C18 108.5(4) . . ?
O1 C19 C20 105.5(4) . . ?
C21 C20 C19 105.8(4) . . ?
C22 C21 C20 105.6(4) . . ?
O1 C22 C21 109.5(4) . . ?
O2 C23 C24 110.2(7) . . ?
C23 C24 C25 103.5(9) . . ?
C26 C25 C24 101.6(11) . . ?
C25 C26 O2 105.9(8) . . ?
C24B C23B O2 108.9(8) . . ?
C23B C24B C25B 107.2(8) . . ?
C26B C25B C24B 102.5(10) . . ?
O2 C26B C25B 114.9(10) . . ?

loop_
_geom_bond_atom_site_label_1
_geom_bond_atom_site_label_2
_geom_bond_distance
_geom_bond_site_symmetry_2
_geom_bond_publ_flag
Si1 N4 1.670(2) . ?
Si1 N2 1.764(2) . ?
Si1 N1 1.764(2) . ?
Si1 C1 1.877(3) . ?
Si1 Si2 2.5452(10) . ?
Si1 Li2 2.690(4) . ?
Si1 Li1 2.710(4) . ?
Si2 N3 1.674(2) . ?
Si2 N1 1.758(2) . ?
Si2 N2 1.764(2) . ?
Si2 C2 1.881(3) . ?
Si2 Li1 2.704(5) . ?
Si2 Li2 2.714(5) . ?
Li1 O1 1.983(5) . ?
Li1 N3 2.120(5) . ?
Li1 N4 2.149(5) . ?
Li1 N2 2.255(5) . ?
Li1 Li2 2.527(6) . ?
Li2 O2 1.993(5) . ?
Li2 N4 2.128(5) . ?
Li2 N3 2.160(5) . ?
Li2 N1 2.235(5) . ?
N1 C3 1.472(3) . ?
N2 C7 1.459(3) . ?
N3 C11 1.460(3) . ?
N4 C15 1.460(4) . ?
O1 C22 1.395(5) . ?
O1 C19 1.449(5) . ?
O2 C26B 1.302(11) . ?
O2 C23 1.350(8) . ?
O2 C26 1.446(9) . ?
O2 C23B 1.509(10) . ?
C3 C5 1.521(5) . ?
C3 C4 1.526(5) . ?
C3 C6 1.535(5) . ?
C7 C9 1.524(4) . ?
C7 C10 1.526(5) . ?
C7 C8 1.534(5) . ?
C11 C14 1.519(5) . ?
C11 C12 1.526(5) . ?
C11 C13 1.526(5) . ?
C15 C17 1.517(5) . ?
C15 C16 1.521(6) . ?
C15 C18 1.526(6) . ?
C19 C20 1.468(6) . ?
C20 C21 1.451(6) . ?
C21 C22 1.441(6) . ?
C23 C24 1.436(13) . ?
C24 C25 1.50(2) . ?
C25 C26 1.42(2) . ?
C23B C24B 1.388(12) . ?
C24B C25B 1.48(2) . ?
C25B C26B 1.45(2) . ?

loop_
_geom_torsion_atom_site_label_1
_geom_torsion_atom_site_label_2
_geom_torsion_atom_site_label_3
_geom_torsion_atom_site_label_4
_geom_torsion
_geom_torsion_site_symmetry_1
_geom_torsion_site_symmetry_2
_geom_torsion_site_symmetry_3
_geom_torsion_site_symmetry_4
_geom_torsion_publ_flag
N4 Si1 Si2 N3 0.36(12) . . . . ?
N2 Si1 Si2 N3 -100.22(14) . . . . ?
N1 Si1 Si2 N3 100.56(14) . . . . ?
C1 Si1 Si2 N3 -179.6(2) . . . . ?
Li2 Si1 Si2 N3 32.50(14) . . . . ?
Li1 Si1 Si2 N3 -31.43(14) . . . . ?
N4 Si1 Si2 N1 -100.20(14) . . . . ?
N2 Si1 Si2 N1 159.2(2) . . . . ?
N1 Si1 Si2 N1 0.0 . . . . ?
C1 Si1 Si2 N1 79.9(2) . . . . ?
Li2 Si1 Si2 N1 -68.1(2) . . . . ?
Li1 Si1 Si2 N1 -132.0(2) . . . . ?
N4 Si1 Si2 N2 100.58(14) . . . . ?
N2 Si1 Si2 N2 0.0 . . . . ?
N1 Si1 Si2 N2 -159.2(2) . . . . ?
C1 Si1 Si2 N2 -79.4(2) . . . . ?
Li2 Si1 Si2 N2 132.7(2) . . . . ?
Li1 Si1 Si2 N2 68.8(2) . . . . ?
N4 Si1 Si2 C2 -179.3(2) . . . . ?
N2 Si1 Si2 C2 80.2(2) . . . . ?
N1 Si1 Si2 C2 -79.1(2) . . . . ?
C1 Si1 Si2 C2 0.8(2) . . . . ?
Li2 Si1 Si2 C2 -147.1(2) . . . . ?
Li1 Si1 Si2 C2 148.9(2) . . . . ?
N4 Si1 Si2 Li1 31.79(14) . . . . ?
N2 Si1 Si2 Li1 -68.8(2) . . . . ?
N1 Si1 Si2 Li1 132.0(2) . . . . ?
C1 Si1 Si2 Li1 -148.2(2) . . . . ?
Li2 Si1 Si2 Li1 63.9(2) . . . . ?
Li1 Si1 Si2 Li1 0.0 . . . . ?
N4 Si1 Si2 Li2 -32.14(14) . . . . ?
N2 Si1 Si2 Li2 -132.7(2) . . . . ?
N1 Si1 Si2 Li2 68.1(2) . . . . ?
C1 Si1 Si2 Li2 147.9(2) . . . . ?
Li2 Si1 Si2 Li2 0.0 . . . . ?
Li1 Si1 Si2 Li2 -63.9(2) . . . . ?
N3 Si2 Li1 O1 -65.1(4) . . . . ?
N1 Si2 Li1 O1 -173.8(4) . . . . ?
N2 Si2 Li1 O1 104.0(4) . . . . ?
C2 Si2 Li1 O1 21.9(6) . . . . ?
Si1 Si2 Li1 O1 155.1(5) . . . . ?
Li2 Si2 Li1 O1 -131.9(5) . . . . ?
N3 Si2 Li1 N3 0.000(2) . . . . ?
N1 Si2 Li1 N3 -108.71(15) . . . . ?
N2 Si2 Li1 N3 169.1(2) . . . . ?
C2 Si2 Li1 N3 87.0(3) . . . . ?
Si1 Si2 Li1 N3 -139.8(2) . . . . ?
Li2 Si2 Li1 N3 -66.8(2) . . . . ?
N3 Si2 Li1 N4 116.4(2) . . . . ?
N1 Si2 Li1 N4 7.7(2) . . . . ?
N2 Si2 Li1 N4 -74.5(2) . . . . ?
C2 Si2 Li1 N4 -156.6(3) . . . . ?
Si1 Si2 Li1 N4 -23.39(9) . . . . ?
Li2 Si2 Li1 N4 49.6(2) . . . . ?
N3 Si2 Li1 N2 -169.1(2) . . . . ?
N1 Si2 Li1 N2 82.19(13) . . . . ?
N2 Si2 Li1 N2 0.000(2) . . . . ?
C2 Si2 Li1 N2 -82.1(3) . . . . ?
Si1 Si2 Li1 N2 51.13(10) . . . . ?
Li2 Si2 Li1 N2 124.1(2) . . . . ?
N3 Si2 Li1 Li2 66.8(2) . . . . ?
N1 Si2 Li1 Li2 -41.9(2) . . . . ?
N2 Si2 Li1 Li2 -124.1(2) . . . . ?
C2 Si2 Li1 Li2 153.8(3) . . . . ?
Si1 Si2 Li1 Li2 -72.96(14) . . . . ?
Li2 Si2 Li1 Li2 0.0 . . . . ?
N3 Si2 Li1 Si1 139.8(2) . . . . ?
N1 Si2 Li1 Si1 31.06(9) . . . . ?
N2 Si2 Li1 Si1 -51.13(10) . . . . ?
C2 Si2 Li1 Si1 -133.2(3) . . . . ?
Si1 Si2 Li1 Si1 0.0 . . . . ?
Li2 Si2 Li1 Si1 72.96(14) . . . . ?
N4 Si1 Li1 O1 68.4(5) . . . . ?
N2 Si1 Li1 O1 -100.4(5) . . . . ?
N1 Si1 Li1 O1 177.4(5) . . . . ?
C1 Si1 Li1 O1 -20.0(7) . . . . ?
Si2 Si1 Li1 O1 -151.7(5) . . . . ?
Li2 Si1 Li1 O1 134.1(5) . . . . ?
N4 Si1 Li1 N3 -116.3(2) . . . . ?
N2 Si1 Li1 N3 74.9(2) . . . . ?
N1 Si1 Li1 N3 -7.3(2) . . . . ?
C1 Si1 Li1 N3 155.3(3) . . . . ?
Si2 Si1 Li1 N3 23.60(10) . . . . ?
Li2 Si1 Li1 N3 -50.6(2) . . . . ?
N4 Si1 Li1 N4 0.0 . . . . ?
N2 Si1 Li1 N4 -168.8(2) . . . . ?
N1 Si1 Li1 N4 109.02(14) . . . . ?
C1 Si1 Li1 N4 -88.4(3) . . . . ?
Si2 Si1 Li1 N4 139.9(2) . . . . ?
Li2 Si1 Li1 N4 65.7(2) . . . . ?
N4 Si1 Li1 N2 168.8(2) . . . . ?
N2 Si1 Li1 N2 0.0 . . . . ?
N1 Si1 Li1 N2 -82.22(13) . . . . ?
C1 Si1 Li1 N2 80.4(3) . . . . ?
Si2 Si1 Li1 N2 -51.29(10) . . . . ?
Li2 Si1 Li1 N2 -125.5(2) . . . . ?
N4 Si1 Li1 Li2 -65.7(2) . . . . ?
N2 Si1 Li1 Li2 125.5(2) . . . . ?
N1 Si1 Li1 Li2 43.3(2) . . . . ?
C1 Si1 Li1 Li2 -154.1(3) . . . . ?
Si2 Si1 Li1 Li2 74.2(2) . . . . ?
Li2 Si1 Li1 Li2 0.0 . . . . ?
N4 Si1 Li1 Si2 -139.9(2) . . . . ?
N2 Si1 Li1 Si2 51.29(10) . . . . ?
N1 Si1 Li1 Si2 -30.93(9) . . . . ?
C1 Si1 Li1 Si2 131.7(3) . . . . ?
Si2 Si1 Li1 Si2 0.0 . . . . ?
Li2 Si1 Li1 Si2 -74.2(2) . . . . ?
O1 Li1 Li2 O2 -3.2(6) . . . . ?
N3 Li1 Li2 O2 -104.0(4) . . . . ?
N4 Li1 Li2 O2 103.0(4) . . . . ?
N2 Li1 Li2 O2 179.2(4) . . . . ?
Si2 Li1 Li2 O2 -148.3(4) . . . . ?
Si1 Li1 Li2 O2 147.4(4) . . . . ?
O1 Li1 Li2 N4 -106.3(4) . . . . ?
N3 Li1 Li2 N4 153.0(2) . . . . ?
N4 Li1 Li2 N4 0.0 . . . . ?
N2 Li1 Li2 N4 76.2(2) . . . . ?
Si2 Li1 Li2 N4 108.7(2) . . . . ?
Si1 Li1 Li2 N4 44.40(10) . . . . ?
O1 Li1 Li2 N3 100.7(4) . . . . ?
N3 Li1 Li2 N3 0.0 . . . . ?
N4 Li1 Li2 N3 -153.0(2) . . . . ?
N2 Li1 Li2 N3 -76.8(2) . . . . ?
Si2 Li1 Li2 N3 -44.31(11) . . . . ?
Si1 Li1 Li2 N3 -108.6(2) . . . . ?
O1 Li1 Li2 N1 176.6(3) . . . . ?
N3 Li1 Li2 N1 75.9(2) . . . . ?
N4 Li1 Li2 N1 -77.1(2) . . . . ?
N2 Li1 Li2 N1 -0.9(2) . . . . ?
Si2 Li1 Li2 N1 31.62(11) . . . . ?
Si1 Li1 Li2 N1 -32.69(11) . . . . ?
O1 Li1 Li2 Si1 -150.7(4) . . . . ?
N3 Li1 Li2 Si1 108.6(2) . . . . ?
N4 Li1 Li2 Si1 -44.40(10) . . . . ?
N2 Li1 Li2 Si1 31.81(11) . . . . ?
Si2 Li1 Li2 Si1 64.31(9) . . . . ?
Si1 Li1 Li2 Si1 0.0 . . . . ?
O1 Li1 Li2 Si2 145.0(4) . . . . ?
N3 Li1 Li2 Si2 44.31(11) . . . . ?
N4 Li1 Li2 Si2 -108.7(2) . . . . ?
N2 Li1 Li2 Si2 -32.50(11) . . . . ?
Si2 Li1 Li2 Si2 0.0 . . . . ?
Si1 Li1 Li2 Si2 -64.31(9) . . . . ?
N4 Si1 Li2 O2 -70.8(5) . . . . ?
N2 Si1 Li2 O2 -179.5(5) . . . . ?
N1 Si1 Li2 O2 99.0(5) . . . . ?
C1 Si1 Li2 O2 17.6(7) . . . . ?
Si2 Si1 Li2 O2 149.8(5) . . . . ?
Li1 Si1 Li2 O2 -136.9(5) . . . . ?
N4 Si1 Li2 N4 0.000(2) . . . . ?
N2 Si1 Li2 N4 -108.63(15) . . . . ?
N1 Si1 Li2 N4 169.8(2) . . . . ?
C1 Si1 Li2 N4 88.5(3) . . . . ?
Si2 Si1 Li2 N4 -139.3(2) . . . . ?
Li1 Si1 Li2 N4 -66.1(2) . . . . ?
N4 Si1 Li2 N3 115.5(2) . . . . ?
N2 Si1 Li2 N3 6.8(2) . . . . ?
N1 Si1 Li2 N3 -74.7(2) . . . . ?
C1 Si1 Li2 N3 -156.1(3) . . . . ?
Si2 Si1 Li2 N3 -23.88(10) . . . . ?
Li1 Si1 Li2 N3 49.4(2) . . . . ?
N4 Si1 Li2 N1 -169.8(2) . . . . ?
N2 Si1 Li2 N1 81.53(13) . . . . ?
N1 Si1 Li2 N1 0.000(2) . . . . ?
C1 Si1 Li2 N1 -81.4(3) . . . . ?
Si2 Si1 Li2 N1 50.82(10) . . . . ?
Li1 Si1 Li2 N1 124.1(2) . . . . ?
N4 Si1 Li2 Li1 66.1(2) . . . . ?
N2 Si1 Li2 Li1 -42.5(2) . . . . ?
N1 Si1 Li2 Li1 -124.1(2) . . . . ?
C1 Si1 Li2 Li1 154.6(3) . . . . ?
Si2 Si1 Li2 Li1 -73.24(14) . . . . ?
Li1 Si1 Li2 Li1 0.0 . . . . ?
N4 Si1 Li2 Si2 139.3(2) . . . . ?
N2 Si1 Li2 Si2 30.71(10) . . . . ?
N1 Si1 Li2 Si2 -50.82(10) . . . . ?
C1 Si1 Li2 Si2 -132.2(3) . . . . ?
Si2 Si1 Li2 Si2 0.000(1) . . . . ?
Li1 Si1 Li2 Si2 73.24(14) . . . . ?
N3 Si2 Li2 O2 72.0(4) . . . . ?
N1 Si2 Li2 O2 -97.4(5) . . . . ?
N2 Si2 Li2 O2 -179.6(4) . . . . ?
C2 Si2 Li2 O2 -17.6(6) . . . . ?
Si1 Si2 Li2 O2 -149.0(5) . . . . ?
Li1 Si2 Li2 O2 136.9(5) . . . . ?
N3 Si2 Li2 N4 -115.2(2) . . . . ?
N1 Si2 Li2 N4 75.4(2) . . . . ?
N2 Si2 Li2 N4 -6.8(2) . . . . ?
C2 Si2 Li2 N4 155.3(3) . . . . ?
Si1 Si2 Li2 N4 23.88(10) . . . . ?
Li1 Si2 Li2 N4 -50.3(2) . . . . ?
N3 Si2 Li2 N3 0.000(1) . . . . ?
N1 Si2 Li2 N3 -169.4(2) . . . . ?
N2 Si2 Li2 N3 108.38(14) . . . . ?
C2 Si2 Li2 N3 -89.5(3) . . . . ?
Si1 Si2 Li2 N3 139.0(2) . . . . ?
Li1 Si2 Li2 N3 64.9(2) . . . . ?
N3 Si2 Li2 N1 169.4(2) . . . . ?
N1 Si2 Li2 N1 0.0 . . . . ?
N2 Si2 Li2 N1 -82.20(13) . . . . ?
C2 Si2 Li2 N1 79.9(3) . . . . ?
Si1 Si2 Li2 N1 -51.55(10) . . . . ?
Li1 Si2 Li2 N1 -125.7(2) . . . . ?
N3 Si2 Li2 Li1 -64.9(2) . . . . ?
N1 Si2 Li2 Li1 125.7(2) . . . . ?
N2 Si2 Li2 Li1 43.5(2) . . . . ?
C2 Si2 Li2 Li1 -154.4(3) . . . . ?
Si1 Si2 Li2 Li1 74.13(14) . . . . ?
Li1 Si2 Li2 Li1 0.0 . . . . ?
N3 Si2 Li2 Si1 -139.0(2) . . . . ?
N1 Si2 Li2 Si1 51.55(10) . . . . ?
N2 Si2 Li2 Si1 -30.65(10) . . . . ?
C2 Si2 Li2 Si1 131.4(3) . . . . ?
Si1 Si2 Li2 Si1 0.000(1) . . . . ?
Li1 Si2 Li2 Si1 -74.13(14) . . . . ?
N3 Si2 N1 C3 102.9(3) . . . . ?
N2 Si2 N1 C3 -150.7(3) . . . . ?
C2 Si2 N1 C3 -34.7(3) . . . . ?
Si1 Si2 N1 C3 -164.9(3) . . . . ?
Li1 Si2 N1 C3 153.9(3) . . . . ?
Li2 Si2 N1 C3 111.7(3) . . . . ?
N3 Si2 N1 Si1 -92.19(12) . . . . ?
N2 Si2 N1 Si1 14.25(10) . . . . ?
C2 Si2 N1 Si1 130.25(15) . . . . ?
Si1 Si2 N1 Si1 0.0 . . . . ?
Li1 Si2 N1 Si1 -41.18(13) . . . . ?
Li2 Si2 N1 Si1 -83.39(15) . . . . ?
N3 Si2 N1 Li2 -8.8(2) . . . . ?
N2 Si2 N1 Li2 97.65(15) . . . . ?
C2 Si2 N1 Li2 -146.4(2) . . . . ?
Si1 Si2 N1 Li2 83.39(15) . . . . ?
Li1 Si2 N1 Li2 42.2(2) . . . . ?
Li2 Si2 N1 Li2 0.0 . . . . ?
N4 Si1 N1 C3 -102.3(3) . . . . ?
N2 Si1 N1 C3 150.6(3) . . . . ?
C1 Si1 N1 C3 35.4(3) . . . . ?
Si2 Si1 N1 C3 164.9(3) . . . . ?
Li2 Si1 N1 C3 -110.7(3) . . . . ?
Li1 Si1 N1 C3 -154.1(3) . . . . ?
N4 Si1 N1 Si2 92.82(12) . . . . ?
N2 Si1 N1 Si2 -14.26(10) . . . . ?
C1 Si1 N1 Si2 -129.41(14) . . . . ?
Si2 Si1 N1 Si2 0.0 . . . . ?
Li2 Si1 N1 Si2 84.41(14) . . . . ?
Li1 Si1 N1 Si2 41.05(13) . . . . ?
N4 Si1 N1 Li2 8.4(2) . . . . ?
N2 Si1 N1 Li2 -98.68(15) . . . . ?
C1 Si1 N1 Li2 146.2(2) . . . . ?
Si2 Si1 N1 Li2 -84.41(14) . . . . ?
Li2 Si1 N1 Li2 0.000(1) . . . . ?
Li1 Si1 N1 Li2 -43.4(2) . . . . ?
O2 Li2 N1 C3 0.5(4) . . . . ?
N4 Li2 N1 C3 126.9(2) . . . . ?
N3 Li2 N1 C3 -126.8(2) . . . . ?
Li1 Li2 N1 C3 -179.3(2) . . . . ?
Si1 Li2 N1 C3 133.3(2) . . . . ?
Si2 Li2 N1 C3 -133.5(2) . . . . ?
O2 Li2 N1 Si2 134.0(4) . . . . ?
N4 Li2 N1 Si2 -99.57(14) . . . . ?
N3 Li2 N1 Si2 6.65(12) . . . . ?
Li1 Li2 N1 Si2 -45.8(2) . . . . ?
Si1 Li2 N1 Si2 -93.16(10) . . . . ?
Si2 Li2 N1 Si2 0.0 . . . . ?
O2 Li2 N1 Si1 -132.8(4) . . . . ?
N4 Li2 N1 Si1 -6.41(12) . . . . ?
N3 Li2 N1 Si1 99.81(14) . . . . ?
Li1 Li2 N1 Si1 47.3(2) . . . . ?
Si1 Li2 N1 Si1 0.000(1) . . . . ?
Si2 Li2 N1 Si1 93.16(10) . . . . ?
N4 Si1 N2 C7 101.5(3) . . . . ?
N1 Si1 N2 C7 -151.7(3) . . . . ?
C1 Si1 N2 C7 -36.1(3) . . . . ?
Si2 Si1 N2 C7 -165.9(3) . . . . ?
Li2 Si1 N2 C7 153.3(3) . . . . ?
Li1 Si1 N2 C7 110.8(3) . . . . ?
N4 Si1 N2 Si2 -92.61(12) . . . . ?
N1 Si1 N2 Si2 14.21(10) . . . . ?
C1 Si1 N2 Si2 129.73(15) . . . . ?
Si2 Si1 N2 Si2 0.0 . . . . ?
Li2 Si1 N2 Si2 -40.78(14) . . . . ?
Li1 Si1 N2 Si2 -83.28(14) . . . . ?
N4 Si1 N2 Li1 -9.3(2) . . . . ?
N1 Si1 N2 Li1 97.49(14) . . . . ?
C1 Si1 N2 Li1 -147.0(2) . . . . ?
Si2 Si1 N2 Li1 83.28(14) . . . . ?
Li2 Si1 N2 Li1 42.5(2) . . . . ?
Li1 Si1 N2 Li1 0.0 . . . . ?
N3 Si2 N2 C7 -101.9(3) . . . . ?
N1 Si2 N2 C7 151.4(3) . . . . ?
C2 Si2 N2 C7 35.9(3) . . . . ?
Si1 Si2 N2 C7 165.6(3) . . . . ?
Li1 Si2 N2 C7 -110.8(3) . . . . ?
Li2 Si2 N2 C7 -154.1(3) . . . . ?
N3 Si2 N2 Si1 92.44(12) . . . . ?
N1 Si2 N2 Si1 -14.25(10) . . . . ?
C2 Si2 N2 Si1 -129.7(2) . . . . ?
Si1 Si2 N2 Si1 0.0 . . . . ?
Li1 Si2 N2 Si1 83.52(14) . . . . ?
Li2 Si2 N2 Si1 40.30(13) . . . . ?
N3 Si2 N2 Li1 8.9(2) . . . . ?
N1 Si2 N2 Li1 -97.77(15) . . . . ?
C2 Si2 N2 Li1 146.8(2) . . . . ?
Si1 Si2 N2 Li1 -83.52(15) . . . . ?
Li1 Si2 N2 Li1 0.0 . . . . ?
Li2 Si2 N2 Li1 -43.2(2) . . . . ?
O1 Li1 N2 C7 3.7(4) . . . . ?
N3 Li1 N2 C7 127.1(2) . . . . ?
N4 Li1 N2 C7 -125.9(2) . . . . ?
Li2 Li1 N2 C7 -178.8(2) . . . . ?
Si2 Li1 N2 C7 134.0(2) . . . . ?
Si1 Li1 N2 C7 -133.0(2) . . . . ?
O1 Li1 N2 Si1 136.7(3) . . . . ?
N3 Li1 N2 Si1 -99.93(14) . . . . ?
N4 Li1 N2 Si1 7.05(12) . . . . ?
Li2 Li1 N2 Si1 -45.8(2) . . . . ?
Si2 Li1 N2 Si1 -93.07(10) . . . . ?
Si1 Li1 N2 Si1 0.0 . . . . ?
O1 Li1 N2 Si2 -130.2(3) . . . . ?
N3 Li1 N2 Si2 -6.87(12) . . . . ?
N4 Li1 N2 Si2 100.12(13) . . . . ?
Li2 Li1 N2 Si2 47.2(2) . . . . ?
Si2 Li1 N2 Si2 0.000(2) . . . . ?
Si1 Li1 N2 Si2 93.07(10) . . . . ?
N1 Si2 N3 C11 -134.5(2) . . . . ?
N2 Si2 N3 C11 134.7(2) . . . . ?
C2 Si2 N3 C11 -0.2(3) . . . . ?
Si1 Si2 N3 C11 -179.9(2) . . . . ?
Li1 Si2 N3 C11 144.1(3) . . . . ?
Li2 Si2 N3 C11 -143.5(3) . . . . ?
N1 Si2 N3 Li1 81.4(2) . . . . ?
N2 Si2 N3 Li1 -9.4(2) . . . . ?
C2 Si2 N3 Li1 -144.3(2) . . . . ?
Si1 Si2 N3 Li1 35.99(15) . . . . ?
Li1 Si2 N3 Li1 0.000(1) . . . . ?
Li2 Si2 N3 Li1 72.3(2) . . . . ?
N1 Si2 N3 Li2 9.1(2) . . . . ?
N2 Si2 N3 Li2 -81.8(2) . . . . ?
C2 Si2 N3 Li2 143.3(2) . . . . ?
Si1 Si2 N3 Li2 -36.36(15) . . . . ?
Li1 Si2 N3 Li2 -72.3(2) . . . . ?
Li2 Si2 N3 Li2 0.0 . . . . ?
O1 Li1 N3 C11 -1.4(4) . . . . ?
N4 Li1 N3 C11 146.7(2) . . . . ?
N2 Li1 N3 C11 -139.0(2) . . . . ?
Li2 Li1 N3 C11 124.7(3) . . . . ?
Si2 Li1 N3 C11 -146.2(3) . . . . ?
Si1 Li1 N3 C11 -178.7(2) . . . . ?
O1 Li1 N3 Si2 144.9(3) . . . . ?
N4 Li1 N3 Si2 -67.1(2) . . . . ?
N2 Li1 N3 Si2 7.19(13) . . . . ?
Li2 Li1 N3 Si2 -89.1(2) . . . . ?
Si2 Li1 N3 Si2 0.000(2) . . . . ?
Si1 Li1 N3 Si2 -32.45(12) . . . . ?
O1 Li1 N3 Li2 -126.0(3) . . . . ?
N4 Li1 N3 Li2 22.0(2) . . . . ?
N2 Li1 N3 Li2 96.3(2) . . . . ?
Li2 Li1 N3 Li2 0.0 . . . . ?
Si2 Li1 N3 Li2 89.1(2) . . . . ?
Si1 Li1 N3 Li2 56.7(2) . . . . ?
O2 Li2 N3 C11 2.6(4) . . . . ?
N4 Li2 N3 C11 -146.4(2) . . . . ?
N1 Li2 N3 C11 138.5(2) . . . . ?
Li1 Li2 N3 C11 -124.2(3) . . . . ?
Si1 Li2 N3 C11 178.5(2) . . . . ?
Si2 Li2 N3 C11 145.5(3) . . . . ?
O2 Li2 N3 Si2 -142.9(3) . . . . ?
N4 Li2 N3 Si2 68.2(2) . . . . ?
N1 Li2 N3 Si2 -6.96(13) . . . . ?
Li1 Li2 N3 Si2 90.4(2) . . . . ?
Si1 Li2 N3 Si2 33.06(12) . . . . ?
Si2 Li2 N3 Si2 0.000(1) . . . . ?
O2 Li2 N3 Li1 126.8(3) . . . . ?
N4 Li2 N3 Li1 -22.2(2) . . . . ?
N1 Li2 N3 Li1 -97.3(2) . . . . ?
Li1 Li2 N3 Li1 0.0 . . . . ?
Si1 Li2 N3 Li1 -57.3(2) . . . . ?
Si2 Li2 N3 Li1 -90.4(2) . . . . ?
N2 Si1 N4 C15 -131.6(3) . . . . ?
N1 Si1 N4 C15 137.5(3) . . . . ?
C1 Si1 N4 C15 2.8(3) . . . . ?
Si2 Si1 N4 C15 -177.1(3) . . . . ?
Li2 Si1 N4 C15 146.3(3) . . . . ?
Li1 Si1 N4 C15 -141.3(3) . . . . ?
N2 Si1 N4 Li2 82.2(2) . . . . ?
N1 Si1 N4 Li2 -8.8(2) . . . . ?
C1 Si1 N4 Li2 -143.5(2) . . . . ?
Si2 Si1 N4 Li2 36.57(15) . . . . ?
Li2 Si1 N4 Li2 0.000(1) . . . . ?
Li1 Si1 N4 Li2 72.4(2) . . . . ?
N2 Si1 N4 Li1 9.7(2) . . . . ?
N1 Si1 N4 Li1 -81.2(2) . . . . ?
C1 Si1 N4 Li1 144.1(2) . . . . ?
Si2 Si1 N4 Li1 -35.84(14) . . . . ?
Li2 Si1 N4 Li1 -72.4(2) . . . . ?
Li1 Si1 N4 Li1 0.0 . . . . ?
O2 Li2 N4 C15 -4.5(5) . . . . ?
N3 Li2 N4 C15 145.0(3) . . . . ?
N1 Li2 N4 C15 -140.5(3) . . . . ?
Li1 Li2 N4 C15 123.2(3) . . . . ?
Si1 Li2 N4 C15 -147.2(3) . . . . ?
Si2 Li2 N4 C15 180.0(3) . . . . ?
O2 Li2 N4 Si1 142.7(3) . . . . ?
N3 Li2 N4 Si1 -67.8(2) . . . . ?
N1 Li2 N4 Si1 6.74(13) . . . . ?
Li1 Li2 N4 Si1 -89.7(2) . . . . ?
Si1 Li2 N4 Si1 0.000(2) . . . . ?
Si2 Li2 N4 Si1 -32.82(12) . . . . ?
O2 Li2 N4 Li1 -127.6(3) . . . . ?
N3 Li2 N4 Li1 21.9(2) . . . . ?
N1 Li2 N4 Li1 96.4(2) . . . . ?
Li1 Li2 N4 Li1 0.0 . . . . ?
Si1 Li2 N4 Li1 89.7(2) . . . . ?
Si2 Li2 N4 Li1 56.8(2) . . . . ?
O1 Li1 N4 C15 -2.6(4) . . . . ?
N3 Li1 N4 C15 -148.8(3) . . . . ?
N2 Li1 N4 C15 136.7(3) . . . . ?
Li2 Li1 N4 C15 -126.4(3) . . . . ?
Si2 Li1 N4 C15 176.4(2) . . . . ?
Si1 Li1 N4 C15 144.1(3) . . . . ?
O1 Li1 N4 Si1 -146.7(3) . . . . ?
N3 Li1 N4 Si1 67.1(2) . . . . ?
N2 Li1 N4 Si1 -7.41(12) . . . . ?
Li2 Li1 N4 Si1 89.5(2) . . . . ?
Si2 Li1 N4 Si1 32.32(12) . . . . ?
Si1 Li1 N4 Si1 0.0 . . . . ?
O1 Li1 N4 Li2 123.8(3) . . . . ?
N3 Li1 N4 Li2 -22.4(2) . . . . ?
N2 Li1 N4 Li2 -96.9(2) . . . . ?
Li2 Li1 N4 Li2 0.0 . . . . ?
Si2 Li1 N4 Li2 -57.2(2) . . . . ?
Si1 Li1 N4 Li2 -89.5(2) . . . . ?
N3 Li1 O1 C22 -80.7(6) . . . . ?
N4 Li1 O1 C22 138.6(5) . . . . ?
N2 Li1 O1 C22 26.3(7) . . . . ?
Li2 Li1 O1 C22 -150.1(5) . . . . ?
Si2 Li1 O1 C22 -39.6(7) . . . . ?
Si1 Li1 O1 C22 93.8(7) . . . . ?
N3 Li1 O1 C19 86.6(4) . . . . ?
N4 Li1 O1 C19 -54.2(4) . . . . ?
N2 Li1 O1 C19 -166.4(4) . . . . ?
Li2 Li1 O1 C19 17.2(5) . . . . ?
Si2 Li1 O1 C19 127.7(4) . . . . ?
Si1 Li1 O1 C19 -98.9(5) . . . . ?
N4 Li2 O2 C26B 147.2(14) . . . . ?
N3 Li2 O2 C26B 4.3(15) . . . . ?
N1 Li2 O2 C26B -104.3(15) . . . . ?
Li1 Li2 O2 C26B 75.5(15) . . . . ?
Si1 Li2 O2 C26B -168.0(15) . . . . ?
Si2 Li2 O2 C26B -41.3(16) . . . . ?
N4 Li2 O2 C23 -107.4(12) . . . . ?
N3 Li2 O2 C23 109.7(12) . . . . ?
N1 Li2 O2 C23 1.1(13) . . . . ?
Li1 Li2 O2 C23 -179.1(12) . . . . ?
Si1 Li2 O2 C23 -62.6(13) . . . . ?
Si2 Li2 O2 C23 64.0(13) . . . . ?
N4 Li2 O2 C26 84.1(8) . . . . ?
N3 Li2 O2 C26 -58.7(8) . . . . ?
N1 Li2 O2 C26 -167.4(8) . . . . ?
Li1 Li2 O2 C26 12.4(9) . . . . ?
Si1 Li2 O2 C26 128.9(8) . . . . ?
Si2 Li2 O2 C26 -104.4(9) . . . . ?
N4 Li2 O2 C23B -34.8(9) . . . . ?
N3 Li2 O2 C23B -177.7(9) . . . . ?
N1 Li2 O2 C23B 73.6(9) . . . . ?
Li1 Li2 O2 C23B -106.5(9) . . . . ?
Si1 Li2 O2 C23B 9.9(10) . . . . ?
Si2 Li2 O2 C23B 136.6(9) . . . . ?
Si2 N1 C3 C5 -43.8(4) . . . . ?
Si1 N1 C3 C5 157.0(3) . . . . ?
Li2 N1 C3 C5 57.3(4) . . . . ?
Si2 N1 C3 C4 -164.1(2) . . . . ?
Si1 N1 C3 C4 36.7(4) . . . . ?
Li2 N1 C3 C4 -63.0(3) . . . . ?
Si2 N1 C3 C6 76.9(4) . . . . ?
Si1 N1 C3 C6 -82.4(4) . . . . ?
Li2 N1 C3 C6 178.0(3) . . . . ?
Si1 N2 C7 C9 -164.7(2) . . . . ?
Si2 N2 C7 C9 35.0(4) . . . . ?
Li1 N2 C7 C9 -64.9(3) . . . . ?
Si1 N2 C7 C10 -44.6(4) . . . . ?
Si2 N2 C7 C10 155.0(3) . . . . ?
Li1 N2 C7 C10 55.1(3) . . . . ?
Si1 N2 C7 C8 75.9(4) . . . . ?
Si2 N2 C7 C8 -84.5(3) . . . . ?
Li1 N2 C7 C8 175.6(3) . . . . ?
Si2 N3 C11 C14 -172.7(3) . . . . ?
Li1 N3 C11 C14 -40.3(4) . . . . ?
Li2 N3 C11 C14 56.1(4) . . . . ?
Si2 N3 C11 C12 -53.4(4) . . . . ?
Li1 N3 C11 C12 79.0(4) . . . . ?
Li2 N3 C11 C12 175.5(3) . . . . ?
Si2 N3 C11 C13 68.0(4) . . . . ?
Li1 N3 C11 C13 -159.7(3) . . . . ?
Li2 N3 C11 C13 -63.2(4) . . . . ?
Si1 N4 C15 C17 -178.5(3) . . . . ?
Li2 N4 C15 C17 -44.4(5) . . . . ?
Li1 N4 C15 C17 52.6(4) . . . . ?
Si1 N4 C15 C16 -59.6(4) . . . . ?
Li2 N4 C15 C16 74.4(4) . . . . ?
Li1 N4 C15 C16 171.4(3) . . . . ?
Si1 N4 C15 C18 61.9(5) . . . . ?
Li2 N4 C15 C18 -164.0(4) . . . . ?
Li1 N4 C15 C18 -67.0(5) . . . . ?
C22 O1 C19 C20 14.2(6) . . . . ?
Li1 O1 C19 C20 -155.4(4) . . . . ?
O1 C19 C20 C21 -22.5(6) . . . . ?
C19 C20 C21 C22 22.3(7) . . . . ?
C19 O1 C22 C21 -0.3(7) . . . . ?
Li1 O1 C22 C21 168.3(4) . . . . ?
C20 C21 C22 O1 -13.9(8) . . . . ?
C26B O2 C23 C24 -44.4(14) . . . . ?
C26 O2 C23 C24 -7.9(18) . . . . ?
C23B O2 C23 C24 78.8(14) . . . . ?
Li2 O2 C23 C24 -177.4(11) . . . . ?
O2 C23 C24 C25 -13.8(23) . . . . ?
C23 C24 C25 C26 29.9(23) . . . . ?
C24 C25 C26 O2 -35.3(19) . . . . ?
C26B O2 C26 C25 73.1(11) . . . . ?
C23 O2 C26 C25 28.1(15) . . . . ?
C23B O2 C26 C25 -28.8(13) . . . . ?
Li2 O2 C26 C25 -160.4(9) . . . . ?
C26B O2 C23B C24B -16.8(17) . . . . ?
C23 O2 C23B C24B -70.2(11) . . . . ?
C26 O2 C23B C24B 35.2(14) . . . . ?
Li2 O2 C23B C24B 164.7(9) . . . . ?
O2 C23B C24B C25B 9.1(21) . . . . ?
C23B C24B C25B C26B 1.2(25) . . . . ?
C23 O2 C26B C25B 64.3(18) . . . . ?
C26 O2 C26B C25B -69.0(18) . . . . ?
C23B O2 C26B C25B 18.4(22) . . . . ?
Li2 O2 C26B C25B -163.4(13) . . . . ?
C24B C25B C26B O2 -13.4(27) . . . . ?
